data_7232585
loop_
_publ_author_name
'Hasegawa, Tsukasa'
'Ashizawa, Minoru'
'Kawauchi, Susumu'
'Masunaga, Hiroyasu'
'Ohta, Noboru'
'Matsumoto, Hidetoshi'

_publ_section_title
;
 Fluorination and chlorination effects on quinoxalineimides as an
 electron-deficient building block for n-channel organic semiconductors
;
_journal_issue 19
_journal_name_full 'RSC Advances'
_journal_page_first 10807
_journal_paper_doi 10.1039/C9RA02413A
_journal_volume 9
_journal_year 2019
_chemical_absolute_configuration 'CHOOSE rm ad rmad syn or unk'
_chemical_formula_moiety 'C16 H15 Br2 N3 O2'
_chemical_formula_sum 'C16 H15 Br2 N3 O2'
_chemical_formula_weight 441.12
_space_group_crystal_system monoclinic
_space_group_IT_number 7
_space_group_name_Hall 'P -2yc'
_space_group_name_H-M_alt 'P 1 c 1'
_symmetry_space_group_name_Hall 'P -2yc'
_symmetry_space_group_name_H-M 'P 1 c 1'
_atom_sites_solution_hydrogens geom
_atom_sites_solution_primary direct
_atom_sites_solution_secondary difmap
_audit_update_record
;
2019-02-12 deposited with the CCDC.    2019-04-01 downloaded from the CCDC.
;
_cell_angle_alpha 90.0000
_cell_angle_beta 97.574(2)
_cell_angle_gamma 90.0000
_cell_formula_units_Z 2
_cell_length_a 5.7237(2)
_cell_length_b 16.2252(7)
_cell_length_c 8.9938(4)
_cell_measurement_reflns_used 4851
_cell_measurement_temperature 296
_cell_measurement_theta_max 68.01
_cell_measurement_theta_min 4.96
_cell_volume 827.95(6)
_computing_cell_refinement 'RAPID AUTO'
_computing_data_collection 'RAPID AUTO (Rigaku, ????)'
_computing_data_reduction 'RAPID AUTO'
_computing_molecular_graphics 'CrystalStructure 4.3'
_computing_publication_material 'CrystalStructure 4.3 (Rigaku, 2018)'
_computing_structure_refinement 'SHELXL Version 2016/6 (Sheldrick, 2008)'
_computing_structure_solution 'SHELXT Version 2014/5 (Sheldrick, 2014)'
_diffrn_ambient_temperature 296
_diffrn_detector_area_resol_mean 10.000
_diffrn_measured_fraction_theta_full 0.988
_diffrn_measured_fraction_theta_max 0.987
_diffrn_measurement_device_type 'Rigaku R-AXIS RAPID'
_diffrn_measurement_method \w
_diffrn_radiation_type 'Cu K\a'
_diffrn_radiation_wavelength 1.54187
_diffrn_reflns_av_R_equivalents 0.1134
_diffrn_reflns_av_unetI/netI 0.0995
_diffrn_reflns_Laue_measured_fraction_full 0.988
_diffrn_reflns_Laue_measured_fraction_max 0.987
_diffrn_reflns_limit_h_max 6
_diffrn_reflns_limit_h_min -6
_diffrn_reflns_limit_k_max 19
_diffrn_reflns_limit_k_min -19
_diffrn_reflns_limit_l_max 10
_diffrn_reflns_limit_l_min -10
_diffrn_reflns_number 9347
_diffrn_reflns_point_group_measured_fraction_full 0.905
_diffrn_reflns_point_group_measured_fraction_max 0.904
_diffrn_reflns_theta_full 67.687
_diffrn_reflns_theta_max 68.102
_diffrn_reflns_theta_min 5.453
_diffrn_standards_number 0
_exptl_absorpt_coefficient_mu 6.328
_exptl_absorpt_correction_T_max 0.531
_exptl_absorpt_correction_T_min 0.335
_exptl_absorpt_correction_type multi-scan
_exptl_absorpt_process_details 'ABSCOR (Rigaku, 1995)'
_exptl_crystal_colour pale-yellow
_exptl_crystal_density_diffrn 1.769
_exptl_crystal_density_method 'not measured'
_exptl_crystal_description plate
_exptl_crystal_F_000 436.00
_exptl_crystal_size_max 0.100
_exptl_crystal_size_mid 0.100
_exptl_crystal_size_min 0.100
_refine_diff_density_max 1.25
_refine_diff_density_min -0.64
_refine_ls_abs_structure_details
;
 Flack x determined using 837 quotients [(I+)-(I-)]/[(I+)+(I-)]
 (Parsons, Flack and Wagner, Acta Cryst. B69 (2013) 249-259).
;
_refine_ls_abs_structure_Flack -0.00(4)
_refine_ls_extinction_method none
_refine_ls_goodness_of_fit_ref 1.098
_refine_ls_hydrogen_treatment constr
_refine_ls_number_parameters 208
_refine_ls_number_reflns 2729
_refine_ls_number_restraints 348
_refine_ls_R_factor_all 0.0766
_refine_ls_R_factor_gt 0.0717
_refine_ls_shift/su_max 0.000
_refine_ls_structure_factor_coef Fsqd
_refine_ls_weighting_details 'w = 1/[\s^2^(Fo^2^)+(0.1053P)^2^] where P=(Fo^2^+2Fc^2^)/3'
_refine_ls_weighting_scheme calc
_refine_ls_wR_factor_gt 0.1801
_refine_ls_wR_factor_ref 0.1893
_reflns_Friedel_coverage 0.819
_reflns_Friedel_fraction_full 0.821
_reflns_Friedel_fraction_max 0.819
_reflns_number_gt 2378
_reflns_number_total 2729
_reflns_threshold_expression F^2^>2.0\s(F^2^)
_cod_data_source_file c9ra02413a2.cif
_cod_data_source_block SAMPLE8
_cod_database_code 7232585

loop_
_space_group_symop_id
_space_group_symop_operation_xyz
1 +X,+Y,+Z
2 +X,-Y,1/2+Z

loop_
_atom_site_label
_atom_site_type_symbol
_atom_site_fract_x
_atom_site_fract_y
_atom_site_fract_z
_atom_site_U_iso_or_equiv
_atom_site_adp_type
_atom_site_occupancy
_atom_site_site_symmetry_order
_atom_site_calc_flag
_atom_site_refinement_flags_posn
_atom_site_refinement_flags_adp
Br1 Br -0.0014(3) 0.69550(9) 1.0246(2) 0.0488(5) Uani 1 1 d D U
Br3 Br 0.6177(3) 0.40948(8) 0.7390(2) 0.0477(5) Uani 1 1 d D U
O1 O 0.539(2) 0.8848(6) 0.7045(12) 0.053(2) Uani 1 1 d D U
O2 O 1.003(2) 0.6876(6) 0.5309(15) 0.045(2) Uani 1 1 d D U
N1 N 0.798(2) 0.8010(7) 0.5992(15) 0.048(2) Uani 1 1 d D U
N2 N 0.364(2) 0.7189(6) 0.8182(12) 0.040(2) Uani 1 1 d D U
N3 N 0.648(2) 0.5938(6) 0.6962(13) 0.041(2) Uani 1 1 d D U
C1 C 0.476(2) 0.5760(6) 0.7841(15) 0.039(2) Uani 1 1 d D U
C2 C 0.431(2) 0.4926(6) 0.8114(15) 0.042(2) Uani 1 1 d D U
C3 C 0.252(2) 0.4688(8) 0.8934(15) 0.043(2) Uani 1 1 d D U
H3 H 0.221081 0.413470 0.908760 0.052 Uiso 1 1 calc R U
C4 C 0.122(3) 0.5305(7) 0.9517(16) 0.045(2) Uani 1 1 d D U
H4 H 0.004273 0.515651 1.008573 0.054 Uiso 1 1 calc R U
C5 C 0.162(2) 0.6135(7) 0.9277(15) 0.043(2) Uani 1 1 d D U
C6 C 0.339(2) 0.6363(7) 0.8419(14) 0.040(2) Uani 1 1 d D U
C7 C 0.615(3) 0.8183(7) 0.6830(17) 0.047(2) Uani 1 1 d D U
C8 C 0.531(2) 0.7375(7) 0.7311(14) 0.041(2) Uani 1 1 d D U
C9 C 0.674(2) 0.6757(7) 0.6730(14) 0.040(2) Uani 1 1 d D U
C10 C 0.849(2) 0.7170(8) 0.5908(16) 0.044(2) Uani 1 1 d D U
C11 C 0.919(3) 0.8649(11) 0.5275(17) 0.058(3) Uani 1 1 d D U
H11A H 1.067719 0.843514 0.503513 0.069 Uiso 1 1 calc R U
H11B H 0.953035 0.910424 0.596843 0.069 Uiso 1 1 calc R U
C12 C 0.775(3) 0.8961(10) 0.3857(16) 0.074(3) Uani 1 1 d D U
H12A H 0.638830 0.924918 0.413350 0.089 Uiso 1 1 calc R U
H12B H 0.869452 0.936051 0.339777 0.089 Uiso 1 1 calc R U
C13 C 0.690(4) 0.8321(12) 0.2698(17) 0.083(3) Uani 1 1 d D U
H13A H 0.595364 0.791689 0.314089 0.099 Uiso 1 1 calc R U
H13B H 0.825172 0.803753 0.238918 0.099 Uiso 1 1 calc R U
C14 C 0.546(3) 0.8695(12) 0.134(2) 0.084(4) Uani 1 1 d D U
H14A H 0.641773 0.913091 0.099231 0.100 Uiso 1 1 calc R U
H14B H 0.532190 0.827314 0.056567 0.100 Uiso 1 1 calc R U
C15 C 0.303(3) 0.9050(11) 0.1339(19) 0.081(4) Uani 1 1 d D U
H15A H 0.315084 0.955492 0.192171 0.097 Uiso 1 1 calc R U
H15B H 0.208616 0.866406 0.182948 0.097 Uiso 1 1 calc R U
C16 C 0.178(4) 0.9234(13) -0.021(2) 0.081(4) Uani 1 1 d D U
H16A H 0.025048 0.945737 -0.013198 0.097 Uiso 1 1 calc R U
H16B H 0.268452 0.962602 -0.069454 0.097 Uiso 1 1 calc R U
H16C H 0.161910 0.873454 -0.078682 0.097 Uiso 1 1 calc R U

loop_
_atom_site_aniso_label
_atom_site_aniso_U_11
_atom_site_aniso_U_22
_atom_site_aniso_U_33
_atom_site_aniso_U_23
_atom_site_aniso_U_13
_atom_site_aniso_U_12
Br1 0.0501(9) 0.0443(9) 0.0537(8) -0.0031(7) 0.0137(7) -0.0011(7)
Br3 0.0503(9) 0.0322(7) 0.0580(9) -0.0037(7) -0.0021(6) 0.0052(7)
O1 0.066(6) 0.034(4) 0.061(5) -0.003(4) 0.015(4) 0.003(4)
O2 0.043(5) 0.042(4) 0.053(5) -0.005(4) 0.014(4) -0.002(4)
N1 0.053(5) 0.040(4) 0.052(4) 0.001(4) 0.009(4) -0.003(4)
N2 0.041(4) 0.035(4) 0.043(4) -0.004(4) 0.003(4) 0.001(4)
N3 0.043(5) 0.036(4) 0.041(5) -0.004(4) -0.001(4) 0.000(4)
C1 0.043(4) 0.033(4) 0.040(4) 0.001(4) -0.001(4) 0.000(4)
C2 0.044(4) 0.031(4) 0.047(4) -0.001(4) -0.004(4) 0.003(4)
C3 0.047(5) 0.033(4) 0.048(5) 0.001(4) -0.002(4) 0.000(4)
C4 0.049(5) 0.038(5) 0.048(5) 0.000(4) 0.001(4) 0.001(4)
C5 0.045(4) 0.038(4) 0.046(4) -0.004(4) 0.002(4) 0.003(4)
C6 0.039(4) 0.036(4) 0.043(4) -0.002(4) 0.001(4) 0.000(4)
C7 0.055(5) 0.036(4) 0.050(4) -0.005(4) 0.007(4) 0.000(4)
C8 0.044(4) 0.036(4) 0.041(4) 0.000(4) 0.002(4) 0.003(4)
C9 0.041(5) 0.037(4) 0.042(4) -0.002(4) 0.000(4) 0.002(4)
C10 0.046(5) 0.038(4) 0.048(4) -0.003(4) 0.006(4) -0.003(4)
C11 0.065(6) 0.050(6) 0.059(5) 0.004(5) 0.012(5) -0.011(5)
C12 0.084(7) 0.068(6) 0.071(6) 0.013(5) 0.008(6) -0.019(6)
C13 0.096(7) 0.076(7) 0.076(6) 0.010(6) 0.010(6) -0.021(6)
C14 0.098(8) 0.076(7) 0.077(7) 0.010(6) 0.013(6) -0.023(6)
C15 0.095(8) 0.069(8) 0.082(7) 0.002(6) 0.024(7) -0.023(6)
C16 0.089(10) 0.066(9) 0.092(9) 0.003(8) 0.026(8) -0.014(7)

loop_
_atom_type_symbol
_atom_type_description
_atom_type_scat_dispersion_real
_atom_type_scat_dispersion_imag
_atom_type_scat_source
C C 0.0181 0.0091
;
International Tables for Crystallography
(Vol. C, Tables 4.2.6.8 and 6.1.1.4)
;
H H 0.0000 0.0000
;
International Tables for Crystallography
(Vol. C, Table 6.1.1.4)
;
O O 0.0492 0.0322
;
International Tables for Crystallography
(Vol. C, Tables 4.2.6.8 and 6.1.1.4)
;
N N 0.0311 0.0180
;
International Tables for Crystallography
(Vol. C, Tables 4.2.6.8 and 6.1.1.4)
;
Br Br -0.6763 1.2805
;
International Tables for Crystallography
(Vol. C, Tables 4.2.6.8 and 6.1.1.4)
;

loop_
_geom_angle_atom_site_label_1
_geom_angle_atom_site_label_2
_geom_angle_atom_site_label_3
_geom_angle
C10 N1 C7 113.6(11)
C10 N1 C11 124.2(13)
C7 N1 C11 122.2(12)
C8 N2 C6 114.0(10)
C9 N3 C1 113.3(10)
N3 C1 C6 123.2(9)
N3 C1 C2 117.6(10)
C6 C1 C2 119.1(10)
C3 C2 C1 121.4(11)
C3 C2 Br3 118.2(8)
C1 C2 Br3 120.3(9)
C4 C3 C2 117.9(12)
C4 C3 H3 121.0
C2 C3 H3 121.0
C5 C4 C3 122.1(13)
C5 C4 H4 118.9
C3 C4 H4 118.9
C4 C5 C6 119.2(11)
C4 C5 Br1 120.4(9)
C6 C5 Br1 120.2(8)
N2 C6 C1 123.6(10)
N2 C6 C5 116.2(9)
C1 C6 C5 120.2(10)
O1 C7 N1 125.8(13)
O1 C7 C8 128.2(14)
N1 C7 C8 105.9(10)
N2 C8 C9 122.4(10)
N2 C8 C7 130.5(11)
C9 C8 C7 107.0(9)
N3 C9 C8 123.4(10)
N3 C9 C10 127.9(11)
C8 C9 C10 108.7(9)
O2 C10 N1 125.9(12)
O2 C10 C9 129.3(13)
N1 C10 C9 104.8(10)
N1 C11 C12 112.3(14)
N1 C11 H11A 109.2
C12 C11 H11A 109.2
N1 C11 H11B 109.2
C12 C11 H11B 109.2
H11A C11 H11B 107.9
C13 C12 C11 116.3(15)
C13 C12 H12A 108.2
C11 C12 H12A 108.2
C13 C12 H12B 108.2
C11 C12 H12B 108.2
H12A C12 H12B 107.4
C12 C13 C14 112.1(16)
C12 C13 H13A 109.2
C14 C13 H13A 109.2
C12 C13 H13B 109.2
C14 C13 H13B 109.2
H13A C13 H13B 107.9
C15 C14 C13 124.0(19)
C15 C14 H14A 106.3
C13 C14 H14A 106.3
C15 C14 H14B 106.3
C13 C14 H14B 106.3
H14A C14 H14B 106.4
C14 C15 C16 113.5(17)
C14 C15 H15A 108.9
C16 C15 H15A 108.9
C14 C15 H15B 108.9
C16 C15 H15B 108.9
H15A C15 H15B 107.7
C15 C16 H16A 109.5
C15 C16 H16B 109.5
H16A C16 H16B 109.5
C15 C16 H16C 109.5
H16A C16 H16C 109.5
H16B C16 H16C 109.5

loop_
_geom_bond_atom_site_label_1
_geom_bond_atom_site_label_2
_geom_bond_distance
Br1 C5 1.902(11)
Br3 C2 1.888(11)
O1 C7 1.187(14)
O2 C10 1.190(15)
N1 C10 1.397(14)
N1 C7 1.400(14)
N1 C11 1.443(19)
N2 C8 1.351(11)
N2 C6 1.368(10)
N3 C9 1.356(11)
N3 C1 1.373(11)
C1 C6 1.396(7)
C1 C2 1.404(11)
C2 C3 1.394(12)
C3 C4 1.392(7)
C3 H3 0.9300
C4 C5 1.388(12)
C4 H4 0.9300
C5 C6 1.400(12)
C7 C8 1.479(9)
C8 C9 1.434(9)
C9 C10 1.482(9)
C11 C12 1.511(9)
C11 H11A 0.9700
C11 H11B 0.9700
C12 C13 1.506(10)
C12 H12A 0.9700
C12 H12B 0.9700
C13 C14 1.510(10)
C13 H13A 0.9700
C13 H13B 0.9700
C14 C15 1.507(10)
C14 H14A 0.9700
C14 H14B 0.9700
C15 C16 1.509(10)
C15 H15A 0.9700
C15 H15B 0.9700
C16 H16A 0.9600
C16 H16B 0.9600
C16 H16C 0.9600

loop_
_geom_torsion_atom_site_label_1
_geom_torsion_atom_site_label_2
_geom_torsion_atom_site_label_3
_geom_torsion_atom_site_label_4
_geom_torsion
C9 N3 C1 C6 1(2)
C9 N3 C1 C2 178.4(13)
N3 C1 C2 C3 -176.9(14)
C6 C1 C2 C3 1(2)
N3 C1 C2 Br3 3.8(19)
C6 C1 C2 Br3 -178.6(10)
C1 C2 C3 C4 -2(2)
Br3 C2 C3 C4 177.5(10)
C2 C3 C4 C5 1(2)
C3 C4 C5 C6 0(2)
C3 C4 C5 Br1 -174.3(11)
C8 N2 C6 C1 1.1(18)
C8 N2 C6 C5 -178.0(13)
N3 C1 C6 N2 -1(2)
C2 C1 C6 N2 -178.2(13)
N3 C1 C6 C5 178.4(14)
C2 C1 C6 C5 1(2)
C4 C5 C6 N2 177.9(12)
Br1 C5 C6 N2 -7.7(17)
C4 C5 C6 C1 -1(2)
Br1 C5 C6 C1 173.1(10)
C10 N1 C7 O1 -179.2(16)
C11 N1 C7 O1 0(2)
C10 N1 C7 C8 -1.8(17)
C11 N1 C7 C8 177.4(13)
C6 N2 C8 C9 -1.8(17)
C6 N2 C8 C7 -178.3(14)
O1 C7 C8 N2 -5(3)
N1 C7 C8 N2 177.4(14)
O1 C7 C8 C9 177.8(16)
N1 C7 C8 C9 0.5(15)
C1 N3 C9 C8 -1.6(19)
C1 N3 C9 C10 176.7(14)
N2 C8 C9 N3 2(2)
C7 C8 C9 N3 179.5(14)
N2 C8 C9 C10 -176.4(12)
C7 C8 C9 C10 0.9(15)
C7 N1 C10 O2 -177.0(15)
C11 N1 C10 O2 4(3)
C7 N1 C10 C9 2.4(17)
C11 N1 C10 C9 -176.8(13)
N3 C9 C10 O2 -1(3)
C8 C9 C10 O2 177.4(16)
N3 C9 C10 N1 179.6(14)
C8 C9 C10 N1 -1.9(15)
C10 N1 C11 C12 102.3(19)
C7 N1 C11 C12 -77(2)
N1 C11 C12 C13 -54(2)
C11 C12 C13 C14 179.3(19)
C12 C13 C14 C15 -70(3)
C13 C14 C15 C16 -168.8(18)
